data_7243532
loop_
_publ_author_name
'Glinyanaya, Nataliya V.'
'Rayenko, Gennady F.'
'Korotkikh, Nikolai I.'
'Rusanov, Eduard B.'
'Ryabitsky, Alexey B.'
'Shvaika, Oles P.'

_publ_section_title
;
 Halogen-containing heteroaromatic carbenes of the 1,2,4-triazole series
 and their transformations
;
_journal_issue 49
_journal_name_full 'RSC Advances'
_journal_page_first 30841
_journal_page_last 30848
_journal_paper_doi 10.1039/D1RA04337D
_journal_volume 11
_journal_year 2021
_chemical_formula_sum 'C21 H31 Br N3 O6.5 S'
_chemical_formula_weight 541.46
_space_group_crystal_system monoclinic
_space_group_IT_number 15
_space_group_name_Hall '-C 2yc'
_space_group_name_H-M_alt 'C 1 2/c 1'
_atom_sites_solution_hydrogens geom
_audit_creation_method SHELXL-2016/4
_audit_update_record
;
2021-03-10 deposited with the CCDC.	2021-07-27 downloaded from the CCDC.
;
_cell_angle_alpha 90
_cell_angle_beta 110.5498(11)
_cell_angle_gamma 90
_cell_formula_units_Z 8
_cell_length_a 18.9632(7)
_cell_length_b 18.2169(7)
_cell_length_c 14.9312(5)
_cell_measurement_temperature 173(2)
_cell_volume 4829.8(3)
_computing_structure_refinement 'SHELXL-2016/4 (Sheldrick, 2016)'
_diffrn_ambient_temperature 173(2)
_diffrn_measured_fraction_theta_full 1.000
_diffrn_measured_fraction_theta_max 0.997
_diffrn_radiation_type MoK\a
_diffrn_radiation_wavelength 0.71073
_diffrn_reflns_av_R_equivalents 0.0355
_diffrn_reflns_av_unetI/netI 0.0290
_diffrn_reflns_Laue_measured_fraction_full 1.000
_diffrn_reflns_Laue_measured_fraction_max 0.997
_diffrn_reflns_limit_h_max 23
_diffrn_reflns_limit_h_min -23
_diffrn_reflns_limit_k_max 22
_diffrn_reflns_limit_k_min -22
_diffrn_reflns_limit_l_max 18
_diffrn_reflns_limit_l_min -18
_diffrn_reflns_number 28950
_diffrn_reflns_point_group_measured_fraction_full 1.000
_diffrn_reflns_point_group_measured_fraction_max 0.997
_diffrn_reflns_theta_full 25.242
_diffrn_reflns_theta_max 26.542
_diffrn_reflns_theta_min 1.601
_exptl_absorpt_coefficient_mu 1.832
_exptl_crystal_density_diffrn 1.489
_exptl_crystal_F_000 2248
_exptl_crystal_size_max 0.430
_exptl_crystal_size_mid 0.240
_exptl_crystal_size_min 0.200
_refine_diff_density_max 1.323
_refine_diff_density_min -0.636
_refine_diff_density_rms 0.100
_refine_ls_extinction_method none
_refine_ls_goodness_of_fit_ref 1.046
_refine_ls_hydrogen_treatment constr
_refine_ls_matrix_type full
_refine_ls_number_parameters 317
_refine_ls_number_reflns 5022
_refine_ls_number_restraints 0
_refine_ls_restrained_S_all 1.046
_refine_ls_R_factor_all 0.0715
_refine_ls_R_factor_gt 0.0490
_refine_ls_shift/su_max 1.791
_refine_ls_shift/su_mean 0.038
_refine_ls_structure_factor_coef Fsqd
_refine_ls_weighting_details 'w=1/[\s^2^(Fo^2^)+(0.0975P)^2^+8.3370P] where P=(Fo^2^+2Fc^2^)/3'
_refine_ls_weighting_scheme calc
_refine_ls_wR_factor_gt 0.1391
_refine_ls_wR_factor_ref 0.1591
_reflns_Friedel_coverage 0.000
_reflns_number_gt 3819
_reflns_number_total 5022
_reflns_threshold_expression 'I > 2\s(I)'
_cod_data_source_file d1ra04337d2.cif
_cod_data_source_block k70
_cod_original_sg_symbol_H-M 'C 2/c'
_cod_original_formula_sum 'C21 H31 Br N3 O6.50 S'
_cod_database_code 7243532
_shelx_shelxl_version_number 2016/4
_shelx_space_group_comment
;
The symmetry employed for this shelxl refinement is uniquely defined
by the following loop, which should always be used as a source of
symmetry information in preference to the above space-group names.
They are only intended as comments.
;
_shelx_estimated_absorpt_t_min 0.506
_shelx_estimated_absorpt_t_max 0.711

loop_
_space_group_symop_operation_xyz
'x, y, z'
'-x, y, -z+1/2'
'x+1/2, y+1/2, z'
'-x+1/2, y+1/2, -z+1/2'
'-x, -y, -z'
'x, -y, z-1/2'
'-x+1/2, -y+1/2, -z'
'x+1/2, -y+1/2, z-1/2'

loop_
_atom_site_label
_atom_site_type_symbol
_atom_site_fract_x
_atom_site_fract_y
_atom_site_fract_z
_atom_site_U_iso_or_equiv
_atom_site_adp_type
_atom_site_occupancy
_atom_site_site_symmetry_order
_atom_site_calc_flag
_atom_site_refinement_flags_posn
_atom_site_refinement_flags_adp
_atom_site_refinement_flags_occupancy
_atom_site_disorder_assembly
_atom_site_disorder_group
N1 N 0.35820(16) 0.79385(17) 0.3325(2) 0.0314(6) Uani 1 1 d . . . . .
N2 N 0.35871(16) 0.79555(18) 0.2407(2) 0.0345(7) Uani 1 1 d . . . . .
C3 C 0.29538(19) 0.82633(19) 0.1895(2) 0.0300(7) Uani 1 1 d . . . . .
N4 N 0.25405(15) 0.84262(15) 0.24666(18) 0.0252(6) Uani 1 1 d . . . . .
C5 C 0.29540(19) 0.82273(18) 0.3371(2) 0.0269(7) Uani 1 1 d . . . . .
C6 C 0.4241(2) 0.7584(2) 0.4087(3) 0.0380(9) Uani 1 1 d . . . . .
C7A C 0.3933(3) 0.6898(3) 0.4450(4) 0.0556(17) Uani 0.775(7) 1 d . . P A 1
H7A1 H 0.434700 0.665239 0.494833 0.083 Uiso 0.775(7) 1 calc R U P A 1
H7A2 H 0.355061 0.705158 0.471407 0.083 Uiso 0.775(7) 1 calc R U P A 1
H7A3 H 0.370776 0.655920 0.391639 0.083 Uiso 0.775(7) 1 calc R U P A 1
C7B C 0.4151(13) 0.7624(15) 0.5056(13) 0.068(8) Uani 0.225(7) 1 d . . P A 2
H7B1 H 0.415947 0.813813 0.525127 0.102 Uiso 0.225(7) 1 calc R U P A 2
H7B2 H 0.367049 0.740033 0.501483 0.102 Uiso 0.225(7) 1 calc R U P A 2
H7B3 H 0.456546 0.735786 0.552916 0.102 Uiso 0.225(7) 1 calc R U P A 2
C8A C 0.4616(3) 0.8120(4) 0.4882(4) 0.0530(17) Uani 0.775(7) 1 d . . P A 1
H8A1 H 0.504228 0.788065 0.536907 0.080 Uiso 0.775(7) 1 calc R U P A 1
H8A2 H 0.479774 0.854457 0.462126 0.080 Uiso 0.775(7) 1 calc R U P A 1
H8A3 H 0.425248 0.828468 0.517048 0.080 Uiso 0.775(7) 1 calc R U P A 1
C8B C 0.4892(9) 0.8040(11) 0.4032(14) 0.051(6) Uani 0.225(7) 1 d . . P A 2
H8B1 H 0.485957 0.853675 0.426495 0.076 Uiso 0.225(7) 1 calc R U P A 2
H8B2 H 0.536850 0.781361 0.442822 0.076 Uiso 0.225(7) 1 calc R U P A 2
H8B3 H 0.486962 0.806321 0.336675 0.076 Uiso 0.225(7) 1 calc R U P A 2
C9A C 0.4812(3) 0.7314(4) 0.3637(4) 0.064(2) Uani 0.775(7) 1 d . . P A 1
H9A1 H 0.524076 0.708316 0.413081 0.096 Uiso 0.775(7) 1 calc R U P A 1
H9A2 H 0.456872 0.695510 0.313434 0.096 Uiso 0.775(7) 1 calc R U P A 1
H9A3 H 0.498904 0.773156 0.336030 0.096 Uiso 0.775(7) 1 calc R U P A 1
C9B C 0.4233(11) 0.6842(9) 0.3762(15) 0.047(5) Uani 0.225(7) 1 d . . P A 2
H9B1 H 0.379838 0.658317 0.381911 0.071 Uiso 0.225(7) 1 calc R U P A 2
H9B2 H 0.419893 0.684344 0.309158 0.071 Uiso 0.225(7) 1 calc R U P A 2
H9B3 H 0.469781 0.659384 0.415305 0.071 Uiso 0.225(7) 1 calc R U P A 2
C10 C 0.2713(2) 0.83728(18) 0.4206(2) 0.0288(7) Uani 1 1 d . . . . .
H10A H 0.299260 0.804323 0.473959 0.035 Uiso 1 1 calc R U . . .
H10B H 0.216981 0.826288 0.402488 0.035 Uiso 1 1 calc R U . . .
C11 C 0.2858(2) 0.91742(19) 0.4541(2) 0.0335(8) Uani 1 1 d . . . . .
H11A H 0.340066 0.928373 0.471381 0.040 Uiso 1 1 calc R U . . .
H11B H 0.257615 0.950201 0.400568 0.040 Uiso 1 1 calc R U . . .
C12 C 0.2623(2) 0.93349(19) 0.5393(2) 0.0313(7) Uani 1 1 d . . . . .
H12A H 0.208649 0.919877 0.522586 0.038 Uiso 1 1 calc R U . B 2
H12B H 0.266452 0.986998 0.551635 0.038 Uiso 1 1 calc R U . B 2
S13 S 0.31589(5) 0.88688(5) 0.64679(6) 0.0326(2) Uani 1 1 d . . . C 2
O14 O 0.39422(16) 0.8997(2) 0.6563(2) 0.0594(9) Uani 1 1 d . . . . .
O15 O 0.29741(15) 0.92235(15) 0.72207(17) 0.0407(6) Uani 1 1 d . . . . .
O16 O 0.2959(2) 0.81043(16) 0.6347(2) 0.0606(9) Uani 1 1 d . . . . .
C17 C 0.2738(2) 0.8414(2) 0.0874(2) 0.0325(8) Uani 1 1 d . . . . .
C18 C 0.2013(2) 0.8321(2) 0.0230(3) 0.0378(8) Uani 1 1 d . . . . .
H18 H 0.162627 0.815943 0.045039 0.045 Uiso 1 1 calc R U . . .
C19 C 0.1848(2) 0.8463(2) -0.0735(3) 0.0449(10) Uani 1 1 d . . . . .
H19 H 0.134676 0.840351 -0.116983 0.054 Uiso 1 1 calc R U . . .
C20 C 0.2401(3) 0.8689(2) -0.1066(3) 0.0464(10) Uani 1 1 d . . . . .
H20 H 0.228641 0.877866 -0.172880 0.056 Uiso 1 1 calc R U . . .
C21 C 0.3123(3) 0.8785(2) -0.0434(3) 0.0480(10) Uani 1 1 d . . . . .
H21 H 0.350536 0.894337 -0.066361 0.058 Uiso 1 1 calc R U . . .
C22 C 0.3300(2) 0.8654(2) 0.0533(3) 0.0411(9) Uani 1 1 d . . . . .
H22 H 0.379999 0.872683 0.096379 0.049 Uiso 1 1 calc R U . . .
C23 C 0.18072(18) 0.87738(18) 0.2164(2) 0.0251(7) Uani 1 1 d . . . . .
C24 C 0.11732(19) 0.83540(18) 0.2073(2) 0.0275(7) Uani 1 1 d . . . . .
H24 H 0.121967 0.784774 0.223597 0.033 Uiso 1 1 calc R U . . .
C25 C 0.04728(19) 0.8688(2) 0.1739(2) 0.0304(7) Uani 1 1 d . . . . .
H25 H 0.003027 0.841412 0.166872 0.036 Uiso 1 1 calc R U . . .
C26 C 0.04272(19) 0.9425(2) 0.1510(2) 0.0312(7) Uani 1 1 d . . . . .
C27 C 0.1057(2) 0.9842(2) 0.1612(3) 0.0336(8) Uani 1 1 d . . . . .
H27 H 0.100970 1.034941 0.145780 0.040 Uiso 1 1 calc R U . . .
C28 C 0.17577(19) 0.95140(19) 0.1942(2) 0.0294(7) Uani 1 1 d . . . . .
H28 H 0.219846 0.979172 0.201430 0.035 Uiso 1 1 calc R U . . .
BR29 Br -0.05329(2) 0.98882(3) 0.10553(3) 0.04704(17) Uani 1 1 d . . . . .
O30 O 0.3903(3) 0.9656(3) 0.3297(4) 0.097(2) Uani 0.968(14) 1 d . . . . .
O31 O 0.500000 0.7844(2) 0.750000 0.0483(10) Uani 1 2 d S T P . .
O32A O 0.500000 1.000000 0.500000 0.034(3) Uiso 0.46(2) 2 d S . P D 1
O32B O 0.5249(14) 0.9979(10) 0.4266(18) 0.329(11) Uiso 0.768(10) 1 d . . P D 2
O33A O 0.4630(4) 0.9126(4) 0.2784(5) 0.0239(15) Uiso 0.3 1 d . . P E 1
O33B O 0.500000 0.9920(6) 0.250000 0.102(4) Uiso 0.6 2 d S . P F 2

loop_
_atom_site_aniso_label
_atom_site_aniso_U_11
_atom_site_aniso_U_22
_atom_site_aniso_U_33
_atom_site_aniso_U_23
_atom_site_aniso_U_13
_atom_site_aniso_U_12
N1 0.0300(15) 0.0404(17) 0.0252(14) 0.0042(12) 0.0114(12) 0.0034(12)
N2 0.0305(15) 0.0514(19) 0.0252(14) 0.0055(13) 0.0145(12) 0.0062(13)
C3 0.0288(17) 0.0370(19) 0.0275(17) 0.0022(14) 0.0141(14) 0.0008(14)
N4 0.0270(14) 0.0305(15) 0.0210(12) 0.0015(11) 0.0121(11) -0.0014(11)
C5 0.0319(17) 0.0265(17) 0.0244(15) 0.0022(13) 0.0125(13) -0.0018(13)
C6 0.0313(19) 0.055(2) 0.0285(18) 0.0085(16) 0.0109(15) 0.0141(16)
C7A 0.060(4) 0.058(4) 0.050(3) 0.022(3) 0.020(3) 0.024(3)
C7B 0.067(14) 0.11(2) 0.030(10) 0.042(11) 0.024(9) 0.060(14)
C8A 0.034(3) 0.081(4) 0.035(3) 0.002(3) 0.001(2) 0.010(3)
C8B 0.024(8) 0.056(12) 0.057(12) 0.015(10) -0.005(8) -0.008(8)
C9A 0.041(3) 0.116(6) 0.036(3) 0.015(3) 0.015(2) 0.038(3)
C9B 0.046(10) 0.019(8) 0.070(13) 0.009(8) 0.013(9) 0.009(7)
C10 0.0378(18) 0.0299(18) 0.0222(15) 0.0008(13) 0.0151(14) -0.0029(14)
C11 0.045(2) 0.0307(19) 0.0273(17) 0.0020(14) 0.0162(15) -0.0030(15)
C12 0.0402(19) 0.0278(17) 0.0262(16) 0.0020(13) 0.0122(14) 0.0050(14)
S13 0.0387(5) 0.0355(5) 0.0243(4) 0.0017(3) 0.0120(4) 0.0101(4)
O14 0.0355(15) 0.100(3) 0.0430(16) 0.0018(16) 0.0144(13) 0.0151(16)
O15 0.0494(15) 0.0488(16) 0.0276(12) 0.0014(11) 0.0183(11) 0.0129(12)
O16 0.107(3) 0.0331(16) 0.0375(16) 0.0056(12) 0.0201(17) 0.0036(16)
C17 0.0342(18) 0.042(2) 0.0252(16) 0.0041(14) 0.0154(14) 0.0088(15)
C18 0.038(2) 0.051(2) 0.0273(17) -0.0010(16) 0.0152(15) 0.0058(17)
C19 0.045(2) 0.060(3) 0.0266(18) 0.0001(17) 0.0090(16) 0.0118(19)
C20 0.065(3) 0.054(3) 0.0257(18) 0.0084(17) 0.0231(19) 0.015(2)
C21 0.060(3) 0.058(3) 0.037(2) 0.0131(19) 0.030(2) 0.008(2)
C22 0.039(2) 0.053(2) 0.037(2) 0.0089(18) 0.0197(16) 0.0046(18)
C23 0.0276(16) 0.0308(18) 0.0188(14) 0.0000(12) 0.0104(12) 0.0008(13)
C24 0.0324(17) 0.0279(17) 0.0261(16) -0.0028(13) 0.0152(14) -0.0031(13)
C25 0.0306(17) 0.038(2) 0.0268(16) -0.0045(14) 0.0154(14) -0.0075(14)
C26 0.0297(17) 0.043(2) 0.0213(16) 0.0017(14) 0.0092(13) 0.0054(15)
C27 0.042(2) 0.0303(18) 0.0284(17) 0.0062(14) 0.0123(15) 0.0022(15)
C28 0.0327(18) 0.0309(19) 0.0264(16) 0.0031(13) 0.0126(14) -0.0052(14)
BR29 0.0350(2) 0.0663(3) 0.0356(2) 0.00644(18) 0.00720(17) 0.01598(18)
O30 0.109(4) 0.080(3) 0.126(4) 0.050(3) 0.072(3) 0.019(3)
O31 0.046(2) 0.034(2) 0.061(3) 0.000 0.0132(19) 0.000

loop_
_atom_type_symbol
_atom_type_description
_atom_type_scat_dispersion_real
_atom_type_scat_dispersion_imag
_atom_type_scat_source
C C 0.0033 0.0016 'International Tables Vol C Tables 4.2.6.8 and 6.1.1.4'
H H 0.0000 0.0000 'International Tables Vol C Tables 4.2.6.8 and 6.1.1.4'
N N 0.0061 0.0033 'International Tables Vol C Tables 4.2.6.8 and 6.1.1.4'
O O 0.0106 0.0060 'International Tables Vol C Tables 4.2.6.8 and 6.1.1.4'
S S 0.1246 0.1234 'International Tables Vol C Tables 4.2.6.8 and 6.1.1.4'
Br Br -0.2901 2.4595 'International Tables Vol C Tables 4.2.6.8 and 6.1.1.4'

loop_
_geom_angle_atom_site_label_1
_geom_angle_atom_site_label_2
_geom_angle_atom_site_label_3
_geom_angle
_geom_angle_site_symmetry_1
_geom_angle_site_symmetry_3
_geom_angle_publ_flag
C5 N1 N2 111.3(3) . . ?
C5 N1 C6 130.7(3) . . ?
N2 N1 C6 117.9(3) . . ?
C3 N2 N1 105.5(3) . . ?
N2 C3 N4 109.7(3) . . ?
N2 C3 C17 123.8(3) . . ?
N4 C3 C17 126.5(3) . . ?
C5 N4 C3 107.7(3) . . ?
C5 N4 C23 125.8(3) . . ?
C3 N4 C23 126.4(3) . . ?
N1 C5 N4 105.7(3) . . ?
N1 C5 C10 131.1(3) . . ?
N4 C5 C10 123.1(3) . . ?
C9Bb C6 C8B 114.2(12) . . ?
C9Bb C6 N1 103.9(8) . . ?
C8Bb C6 N1 101.5(7) . . ?
N1 C6 C8A 110.7(3) . . ?
C9Bb C6 C7B 112.1(14) . . ?
C8Bb C6 C7B 113.1(14) . . ?
N1 C6 C7B 111.0(7) . . ?
N1 C6 C9A 109.3(3) . . ?
C8Aa C6 C9A 109.9(4) . . ?
N1 C6 C7A 107.1(3) . . ?
C8Aa C6 C7A 112.2(4) . . ?
C9Aa C6 C7A 107.6(4) . . ?
C5 C10 C11 111.6(3) . . ?
C12 C11 C10 112.7(3) . . ?
C11 C12 S13 114.9(2) . . ?
O16 S13b O15 113.96(18) . . ?
O16 S13b O14 112.4(2) . . ?
O15 S13b O14 111.70(18) . . ?
O16 S13b C12 107.79(18) . . ?
O15 S13b C12 105.68(16) . . ?
O14 S13b C12 104.50(18) . . ?
C18 C17 C22 118.8(3) . . ?
C18 C17 C3 123.3(3) . . ?
C22 C17 C3 117.9(3) . . ?
C17 C18 C19 120.4(4) . . ?
C20 C19 C18 120.5(4) . . ?
C21 C20 C19 119.6(4) . . ?
C20 C21 C22 120.9(4) . . ?
C21 C22 C17 119.7(4) . . ?
C28 C23 C24 121.9(3) . . ?
C28 C23 N4 118.5(3) . . ?
C24 C23 N4 119.5(3) . . ?
C25 C24 C23 118.7(3) . . ?
C26 C25 C24 119.0(3) . . ?
C27 C26 C25 122.1(3) . . ?
C27 C26 BR29 118.6(3) . . ?
C25 C26 BR29 119.3(3) . . ?
C26 C27 C28 119.3(3) . . ?
C27 C28 C23 118.8(3) . . ?

loop_
_geom_bond_atom_site_label_1
_geom_bond_atom_site_label_2
_geom_bond_distance
_geom_bond_site_symmetry_2
_geom_bond_publ_flag
N1 C5 1.326(4) . ?
N1 N2 1.374(4) . ?
N1 C6 1.509(4) . ?
N2 C3 1.303(4) . ?
C3 N4 1.378(4) . ?
C3 C17 1.460(5) . ?
N4 C5 1.352(4) . ?
N4 C23 1.448(4) . ?
C5 C10 1.493(4) . ?
C6 C9B 1.434(17) . ?
C6 C8B 1.514(17) . ?
C6 C8A 1.509(7) . ?
C6 C7B 1.517(18) . ?
C6 C9A 1.541(6) . ?
C6 C7A 1.554(7) . ?
C10 C11 1.536(5) . ?
C11 C12 1.517(5) . ?
C12 S13 1.785(3) . ?
S13b O16 1.438(3) . ?
S13b O15 1.442(3) . ?
S13b O14 1.460(3) . ?
C17 C18 1.383(5) . ?
C17 C22 1.403(5) . ?
C18 C19 1.387(5) . ?
C19 C20 1.371(6) . ?
C20 C21 1.374(6) . ?
C21 C22 1.382(5) . ?
C23 C28 1.384(5) . ?
C23 C24 1.391(4) . ?
C24 C25 1.385(5) . ?
C25 C26 1.380(5) . ?
C26 C27 1.378(5) . ?
C26 BR29 1.903(3) . ?
C27 C28 1.380(5) . ?

loop_
_geom_torsion_atom_site_label_1
_geom_torsion_atom_site_label_2
_geom_torsion_atom_site_label_3
_geom_torsion_atom_site_label_4
_geom_torsion
_geom_torsion_site_symmetry_1
_geom_torsion_site_symmetry_2
_geom_torsion_site_symmetry_3
_geom_torsion_site_symmetry_4
_geom_torsion_publ_flag
C5 N1 N2 C3 0.4(4) . . . . ?
C6 N1 N2 C3 177.9(3) . . . . ?
N1 N2 C3 N4 -1.4(4) . . . . ?
N1 N2 C3 C17 177.9(3) . . . . ?
N2 C3 N4 C5 1.9(4) . . . . ?
C17 C3 N4 C5 -177.3(3) . . . . ?
N2 C3 N4 C23 179.7(3) . . . . ?
C17 C3 N4 C23 0.5(5) . . . . ?
N2 N1 C5 N4 0.8(4) . . . . ?
C6 N1 C5 N4 -176.4(3) . . . . ?
N2 N1 C5 C10 -175.7(3) . . . . ?
C6 N1 C5 C10 7.2(6) . . . . ?
C3 N4 C5 N1 -1.6(4) . . . . ?
C23 N4 C5 N1 -179.4(3) . . . . ?
C3 N4 C5 C10 175.2(3) . . . . ?
C23 N4 C5 C10 -2.6(5) . . . . ?
C5 N1 C6 C9Bb 116.8(9) . . . . ?
N2 N1 C6 C9Bb -60.2(9) . . . . ?
C5 N1 C6 C8Bb -124.4(10) . . . . ?
N2 N1 C6 C8Bb 58.6(10) . . . . ?
C5 N1 C6 C8Aa -61.0(5) . . . . ?
N2 N1 C6 C8Aa 122.0(4) . . . . ?
C5 N1 C6 C7Bb -3.9(13) . . . . ?
N2 N1 C6 C7Bb 179.1(13) . . . . ?
C5 N1 C6 C9Aa 177.9(5) . . . . ?
N2 N1 C6 C9Aa 0.8(5) . . . . ?
C5 N1 C6 C7Aa 61.6(5) . . . . ?
N2 N1 C6 C7Aa -115.5(4) . . . . ?
N1 C5 C10 C11 97.5(4) . . . . ?
N4 C5 C10 C11 -78.4(4) . . . . ?
C5 C10 C11 C12 -179.6(3) . . . . ?
C10 C11 C12 S13b 66.0(4) . . . . ?
C11 C12 S13b O16 -71.2(3) . . . . ?
C11 C12 S13b O15 166.6(3) . . . . ?
C11 C12 S13b O14 48.6(3) . . . . ?
N2 C3 C17 C18 140.5(4) . . . . ?
N4 C3 C17 C18 -40.4(6) . . . . ?
N2 C3 C17 C22 -38.5(5) . . . . ?
N4 C3 C17 C22 140.6(4) . . . . ?
C22 C17 C18 C19 0.1(6) . . . . ?
C3 C17 C18 C19 -179.0(4) . . . . ?
C17 C18 C19 C20 0.8(6) . . . . ?
C18 C19 C20 C21 -0.9(6) . . . . ?
C19 C20 C21 C22 0.3(7) . . . . ?
C20 C21 C22 C17 0.6(7) . . . . ?
C18 C17 C22 C21 -0.7(6) . . . . ?
C3 C17 C22 C21 178.4(4) . . . . ?
C5 N4 C23 C28 105.3(4) . . . . ?
C3 N4 C23 C28 -72.1(4) . . . . ?
C5 N4 C23 C24 -77.0(4) . . . . ?
C3 N4 C23 C24 105.6(4) . . . . ?
C28 C23 C24 C25 0.7(5) . . . . ?
N4 C23 C24 C25 -176.9(3) . . . . ?
C23 C24 C25 C26 -0.1(5) . . . . ?
C24 C25 C26 C27 -0.7(5) . . . . ?
C24 C25 C26 BR29 -179.8(2) . . . . ?
C25 C26 C27 C28 0.9(5) . . . . ?
BR29 C26 C27 C28 180.0(2) . . . . ?
C26 C27 C28 C23 -0.3(5) . . . . ?
C24 C23 C28 C27 -0.5(5) . . . . ?
N4 C23 C28 C27 177.1(3) . . . . ?
